data_4036804
loop_
_publ_author_name
'Hua, Guoxiong'
'Du, Junyi'
'Cordes, David B.'
'Slawin, Alexandra M. Z.'
'Woollins, J. Derek'

_publ_section_title
;
 One-Pot Three-Component Condensation Synthesis and Structural Features of
 Organophosphorus-Sulfur Macrocycles.
;
_journal_issue 10
_journal_name_full 'The Journal of organic chemistry'
_journal_page_first 4210
_journal_page_last 4225
_journal_paper_doi 10.1021/acs.joc.6b00573
_journal_volume 81
_journal_year 2016
_chemical_absolute_configuration 'CHOOSE rm ad rmad syn or unk'
_chemical_formula_moiety 'C25 H28 O2 P2 S6'
_chemical_formula_sum 'C25 H28 O2 P2 S6'
_chemical_formula_weight 614.80
_space_group_crystal_system orthorhombic
_space_group_IT_number 36
_space_group_name_Hall 'C 2c -2'
_space_group_name_H-M_alt 'C m c 21'
_atom_sites_solution_hydrogens geom
_atom_sites_solution_primary direct
_atom_sites_solution_secondary difmap
_cell_angle_alpha 90.0000
_cell_angle_beta 90.0000
_cell_angle_gamma 90.0000
_cell_formula_units_Z 4
_cell_length_a 34.2(2)
_cell_length_b 11.86(8)
_cell_length_c 6.90(5)
_cell_measurement_reflns_used 6980
_cell_measurement_temperature 173
_cell_measurement_theta_max 25.40
_cell_measurement_theta_min 1.80
_cell_volume 2799(3)
_computing_cell_refinement 'CrystalClear-SM Expert 3.1 b27'
_computing_data_collection 'CrystalClear-SM Expert 3.1 b27 (Rigaku, 20112)'
_computing_data_reduction 'CrystalClear-SM Expert 3.1 b27'
_computing_molecular_graphics 'CrystalStructure 4.1'
_computing_publication_material 'CrystalStructure 4.1 (Rigaku, 2014)'
_computing_structure_refinement 'SHELXL97 (Sheldrick, 2008)'
_computing_structure_solution 'SIR2004 (Burla, et al., 2005)'
_diffrn_ambient_temperature 173
_diffrn_detector_area_resol_mean 7.314
_diffrn_measured_fraction_theta_full 0.998
_diffrn_measured_fraction_theta_max 0.998
_diffrn_measurement_device_type 'Rigaku Mercury70'
_diffrn_measurement_method \w
_diffrn_radiation_type 'Mo K\a'
_diffrn_radiation_wavelength 0.71075
_diffrn_reflns_av_R_equivalents 0.0782
_diffrn_reflns_Laue_measured_fraction_full 0.000
_diffrn_reflns_Laue_measured_fraction_max 0.000
_diffrn_reflns_limit_h_max 37
_diffrn_reflns_limit_h_min -40
_diffrn_reflns_limit_k_max 11
_diffrn_reflns_limit_k_min -14
_diffrn_reflns_limit_l_max 8
_diffrn_reflns_limit_l_min -6
_diffrn_reflns_number 8618
_diffrn_reflns_point_group_measured_fraction_full 0.000
_diffrn_reflns_point_group_measured_fraction_max 0.000
_diffrn_reflns_theta_full 25.000
_diffrn_reflns_theta_max 25.000
_diffrn_reflns_theta_min 1.817
_diffrn_standards_number 0
_exptl_absorpt_coefficient_mu 0.626
_exptl_absorpt_correction_T_max 0.981
_exptl_absorpt_correction_T_min 0.590
_exptl_absorpt_correction_type multi-scan
_exptl_absorpt_process_details 'REQAB (Rigaku, 1998)'
_exptl_crystal_colour colorless
_exptl_crystal_density_diffrn 1.459
_exptl_crystal_density_method 'not measured'
_exptl_crystal_description plate
_exptl_crystal_F_000 1280.00
_exptl_crystal_size_max 0.120
_exptl_crystal_size_mid 0.060
_exptl_crystal_size_min 0.030
_refine_diff_density_max 0.23
_refine_diff_density_min -0.28
_refine_ls_abs_structure_details 'Flack, H. D. (1983), Acta Cryst. A39, 876-881.  833 Friedel Pairs'
_refine_ls_abs_structure_Flack -0.13(12)
_refine_ls_extinction_method none
_refine_ls_goodness_of_fit_ref 0.935
_refine_ls_hydrogen_treatment constr
_refine_ls_number_parameters 160
_refine_ls_number_reflns 2205
_refine_ls_number_restraints 1
_refine_ls_R_factor_all 0.0708
_refine_ls_R_factor_gt 0.0387
_refine_ls_shift/su_max 0.000
_refine_ls_structure_factor_coef Fsqd
_refine_ls_weighting_details 'w = 1/[\s^2^(Fo^2^)+(0.0198P)^2^] where P=(Fo^2^+2Fc^2^)/3'
_refine_ls_weighting_scheme calc
_refine_ls_wR_factor_gt 0.0580
_refine_ls_wR_factor_ref 0.0648
_reflns_number_gt 1602
_reflns_number_total 2205
_reflns_threshold_expression F^2^>2.0\s(F^2^)
_cod_data_source_file 5.cif
_cod_data_source_block HW317-1-1-A2
_cod_depositor_comments
;
The following automatic conversions were performed:

data name '_atom_site_symetry_multiplicity' was replaced with
'_atom_site_symmetry_multiplicity' as specified in the replacement
file
'/home/saulius/struct/COD-crude-data/automatic-downloads/DataCite-retrospective/ACS/depositions/lib/lists/replacement-tags.lst'.

Automatic conversion script
Id: cif_correct_tags 6909 2019-04-08 15:41:33Z antanas 
;
_cod_original_cell_volume 2799(32)
_cod_database_code 4036804

loop_
_space_group_symop_id
_space_group_symop_operation_xyz
1 +X,+Y,+Z
2 -X,+Y,+Z
3 +X,-Y,1/2+Z
4 -X,-Y,1/2+Z
5 1/2+X,1/2+Y,+Z
6 1/2-X,1/2+Y,+Z
7 1/2+X,1/2-Y,1/2+Z
8 1/2-X,1/2-Y,1/2+Z

loop_
_atom_site_label
_atom_site_type_symbol
_atom_site_fract_x
_atom_site_fract_y
_atom_site_fract_z
_atom_site_U_iso_or_equiv
_atom_site_adp_type
_atom_site_occupancy
_atom_site_symmetry_multiplicity
_atom_site_calc_flag
_atom_site_refinement_flags
S1 S 0.39028(3) 0.28465(10) 0.47040(15) 0.0424(3) Uani 1 1 d .
S2 S 0.41871(3) 0.41320(9) 0.8829(2) 0.0427(3) Uani 1 1 d .
S3 S 0.38955(3) 0.13947(9) 0.89286(17) 0.0424(3) Uani 1 1 d .
P1 P 0.38231(3) 0.28644(10) 0.77358(15) 0.0358(3) Uani 1 1 d .
O1 O 0.22391(9) 0.4885(3) 0.8245(4) 0.0628(11) Uani 1 1 d .
C1 C 0.41479(10) 0.1504(3) 0.4233(6) 0.0352(10) Uani 1 1 d .
H1A H 0.4057 0.0949 0.5206 0.042 Uiso 1 1 calc R
H1B H 0.4064 0.1228 0.2944 0.042 Uiso 1 1 calc R
C2 C 0.45890(10) 0.1535(3) 0.4278(5) 0.0287(10) Uani 1 1 d .
C3 C 0.47958(10) 0.0826(4) 0.5484(6) 0.0357(11) Uani 1 1 d .
H3 H 0.4659 0.0331 0.6326 0.043 Uiso 1 1 calc R
C4 C 0.47972(10) 0.2233(4) 0.3048(6) 0.0372(10) Uani 1 1 d .
H4 H 0.4660 0.2720 0.2190 0.045 Uiso 1 1 calc R
C5 C 0.46445(10) 0.3531(4) 0.7967(7) 0.0429(11) Uani 1 1 d .
H5A H 0.4658 0.2729 0.8362 0.052 Uiso 1 1 calc R
H5B H 0.4648 0.3558 0.6533 0.052 Uiso 1 1 calc R
C6 C 0.5000 0.4141(4) 0.8739(10) 0.0361(13) Uani 1 2 d S
H6A H 0.5000 0.4131 1.0174 0.043 Uiso 1 2 calc SR
H6B H 0.5000 0.4935 0.8297 0.043 Uiso 1 2 calc SR
C7 C 0.33462(11) 0.3498(4) 0.8005(6) 0.0393(10) Uani 1 1 d .
C8 C 0.30340(11) 0.2800(4) 0.8466(6) 0.0443(11) Uani 1 1 d .
H8 H 0.3079 0.2024 0.8719 0.053 Uiso 1 1 calc R
C9 C 0.26539(12) 0.3231(4) 0.8563(6) 0.0486(13) Uani 1 1 d .
H9 H 0.2440 0.2755 0.8879 0.058 Uiso 1 1 calc R
C10 C 0.25965(13) 0.4368(4) 0.8187(6) 0.0504(14) Uani 1 1 d .
C11 C 0.29075(13) 0.5059(4) 0.7753(6) 0.0497(12) Uani 1 1 d .
H11 H 0.2864 0.5838 0.7521 0.060 Uiso 1 1 calc R
C12 C 0.32811(12) 0.4636(4) 0.7652(6) 0.0423(10) Uani 1 1 d .
H12 H 0.3494 0.5119 0.7342 0.051 Uiso 1 1 calc R
C13 C 0.19055(12) 0.4192(5) 0.8613(9) 0.0746(17) Uani 1 1 d .
H13A H 0.1939 0.3800 0.9852 0.090 Uiso 1 1 calc R
H13B H 0.1878 0.3636 0.7570 0.090 Uiso 1 1 calc R
H13C H 0.1671 0.4663 0.8667 0.090 Uiso 1 1 calc R

loop_
_atom_site_aniso_label
_atom_site_aniso_U_11
_atom_site_aniso_U_22
_atom_site_aniso_U_33
_atom_site_aniso_U_23
_atom_site_aniso_U_13
_atom_site_aniso_U_12
S1 0.0549(7) 0.0443(7) 0.0279(6) 0.0008(6) -0.0020(6) 0.0161(6)
S2 0.0515(6) 0.0394(6) 0.0372(6) -0.0110(7) -0.0005(6) 0.0110(5)
S3 0.0497(6) 0.0416(7) 0.0358(6) 0.0080(6) -0.0014(7) 0.0091(5)
P1 0.0427(6) 0.0370(7) 0.0276(6) -0.0003(7) -0.0014(5) 0.0112(5)
O1 0.0525(17) 0.081(3) 0.055(3) -0.0057(19) -0.0019(15) 0.0361(18)
C1 0.047(2) 0.034(3) 0.025(3) -0.006(2) -0.0019(19) 0.003(2)
C2 0.043(2) 0.025(2) 0.019(3) -0.0087(18) -0.0013(18) -0.0001(18)
C3 0.045(2) 0.023(2) 0.039(3) 0.0006(19) 0.0015(18) -0.001(2)
C4 0.052(2) 0.040(3) 0.020(2) 0.008(2) -0.0032(18) 0.0046(19)
C5 0.045(2) 0.047(3) 0.037(3) -0.012(2) 0.003(2) 0.007(2)
C6 0.055(3) 0.028(3) 0.025(3) -0.002(3) 0.000 0.000
C7 0.043(2) 0.047(3) 0.028(2) -0.003(2) -0.001(2) 0.010(2)
C8 0.049(3) 0.048(3) 0.036(3) -0.004(2) -0.001(2) 0.017(2)
C9 0.046(3) 0.062(4) 0.039(3) -0.007(3) -0.006(2) 0.015(2)
C10 0.049(3) 0.074(4) 0.029(3) -0.008(2) -0.005(2) 0.029(3)
C11 0.061(3) 0.054(3) 0.034(3) -0.003(3) -0.006(2) 0.028(3)
C12 0.056(3) 0.043(3) 0.029(2) 0.000(2) 0.001(2) 0.015(2)
C13 0.047(3) 0.106(4) 0.071(4) -0.005(4) -0.003(3) 0.032(3)

loop_
_atom_type_symbol
_atom_type_description
_atom_type_scat_dispersion_real
_atom_type_scat_dispersion_imag
_atom_type_scat_source
C C 0.0033 0.0016
;
International Tables for Crystallography
(Vol. C, Tables 4.2.6.8 and 6.1.1.4)
;
H H 0.0000 0.0000
;
International Tables for Crystallography
(Vol. C, Table 6.1.1.4)
;
O O 0.0106 0.0060
;
International Tables for Crystallography
(Vol. C, Tables 4.2.6.8 and 6.1.1.4)
;
P P 0.1023 0.0942
;
International Tables for Crystallography
(Vol. C, Tables 4.2.6.8 and 6.1.1.4)
;
S S 0.1246 0.1234
;
International Tables for Crystallography
(Vol. C, Tables 4.2.6.8 and 6.1.1.4)
;

loop_
_geom_angle_atom_site_label_1
_geom_angle_atom_site_label_2
_geom_angle_atom_site_label_3
_geom_angle
_geom_angle_site_symmetry_1
_geom_angle_site_symmetry_3
C1 S1 P1 104.13(17) . .
C5 S2 P1 96.4(4) . .
C7 P1 S3 116.4(2) . .
C7 P1 S2 101.6(4) . .
S3 P1 S2 114.6(4) . .
C7 P1 S1 102.87(14) . .
S3 P1 S1 113.2(2) . .
S2 P1 S1 106.7(2) . .
C10 O1 C13 117.4(6) . .
C2 C1 S1 115.7(3) . .
C2 C1 H1A 108.4 . .
S1 C1 H1A 108.4 . .
C2 C1 H1B 108.4 . .
S1 C1 H1B 108.4 . .
H1A C1 H1B 107.4 . .
C3 C2 C4 118.1(5) . .
C3 C2 C1 120.7(4) . .
C4 C2 C1 121.1(4) . .
C2 C3 C3 120.9(3) . 2_655
C2 C3 H3 119.6 . .
C3 C3 H3 119.6 2_655 .
C2 C4 C4 121.0(3) . 2_655
C2 C4 H4 119.5 . .
C4 C4 H4 119.5 2_655 .
C6 C5 S2 112.9(5) . .
C6 C5 H5A 109.0 . .
S2 C5 H5A 109.0 . .
C6 C5 H5B 109.0 . .
S2 C5 H5B 109.0 . .
H5A C5 H5B 107.8 . .
C5 C6 C5 107.1(6) . 2_655
C5 C6 H6A 110.3 . .
C5 C6 H6A 110.3 2_655 .
C5 C6 H6B 110.3 . .
C5 C6 H6B 110.3 2_655 .
H6A C6 H6B 108.5 . .
C8 C7 C12 119.7(5) . .
C8 C7 P1 118.1(5) . .
C12 C7 P1 122.1(3) . .
C7 C8 C9 120.6(6) . .
C7 C8 H8 119.7 . .
C9 C8 H8 119.7 . .
C10 C9 C8 118.5(4) . .
C10 C9 H9 120.7 . .
C8 C9 H9 120.7 . .
O1 C10 C11 115.5(6) . .
O1 C10 C9 123.8(5) . .
C11 C10 C9 120.7(5) . .
C12 C11 C10 120.8(6) . .
C12 C11 H11 119.6 . .
C10 C11 H11 119.6 . .
C11 C12 C7 119.7(4) . .
C11 C12 H12 120.2 . .
C7 C12 H12 120.2 . .
O1 C13 H13A 109.5 . .
O1 C13 H13B 109.5 . .
H13A C13 H13B 109.5 . .
O1 C13 H13C 109.5 . .
H13A C13 H13C 109.5 . .
H13B C13 H13C 109.5 . .

loop_
_geom_bond_atom_site_label_1
_geom_bond_atom_site_label_2
_geom_bond_distance
_geom_bond_site_symmetry_2
S1 C1 1.828(10) .
S1 P1 2.110(15) .
S2 C5 1.819(9) .
S2 P1 2.092(9) .
S3 P1 1.943(11) .
P1 C7 1.805(10) .
O1 C10 1.368(8) .
O1 C13 1.429(8) .
C1 C2 1.509(10) .
C1 H1A 0.9900 .
C1 H1B 0.9900 .
C2 C3 1.378(7) .
C2 C4 1.383(8) .
C3 C3 1.397(11) 2_655
C3 H3 0.9500 .
C4 C4 1.387(11) 2_655
C4 H4 0.9500 .
C5 C6 1.512(8) .
C5 H5A 0.9900 .
C5 H5B 0.9900 .
C6 C5 1.512(8) 2_655
C6 H6A 0.9900 .
C6 H6B 0.9900 .
C7 C8 1.388(8) .
C7 C12 1.389(10) .
C8 C9 1.398(9) .
C8 H8 0.9500 .
C9 C10 1.387(11) .
C9 H9 0.9500 .
C10 C11 1.376(8) .
C11 C12 1.374(9) .
C11 H11 0.9500 .
C12 H12 0.9500 .
C13 H13A 0.9800 .
C13 H13B 0.9800 .
C13 H13C 0.9800 .

loop_
_geom_torsion_atom_site_label_1
_geom_torsion_atom_site_label_2
_geom_torsion_atom_site_label_3
_geom_torsion_atom_site_label_4
_geom_torsion
_geom_torsion_site_symmetry_4
C5 S2 P1 C7 -167.7(2) .
C5 S2 P1 S3 65.9(4) .
C5 S2 P1 S1 -60.3(2) .
C1 S1 P1 C7 -141.55(19) .
C1 S1 P1 S3 -15.08(17) .
C1 S1 P1 S2 111.9(5) .
P1 S1 C1 C2 -90.2(3) .
S1 C1 C2 C3 124.4(5) .
S1 C1 C2 C4 -58.8(6) .
C4 C2 C3 C3 1.0(4) 2_655
C1 C2 C3 C3 177.9(2) 2_655
C3 C2 C4 C4 -1.0(4) 2_655
C1 C2 C4 C4 -177.9(2) 2_655
P1 S2 C5 C6 -171.6(4) .
S2 C5 C6 C5 178.1(2) 2_655
S3 P1 C7 C8 -19.9(4) .
S2 P1 C7 C8 -145.1(4) .
S1 P1 C7 C8 104.5(3) .
S3 P1 C7 C12 164.1(3) .
S2 P1 C7 C12 38.9(5) .
S1 P1 C7 C12 -71.5(4) .
C12 C7 C8 C9 0.6(6) .
P1 C7 C8 C9 -175.6(3) .
C7 C8 C9 C10 0.0(6) .
C13 O1 C10 C11 177.5(4) .
C13 O1 C10 C9 -3.5(6) .
C8 C9 C10 O1 -179.7(3) .
C8 C9 C10 C11 -0.8(6) .
O1 C10 C11 C12 -180.0(4) .
C9 C10 C11 C12 1.1(6) .
C10 C11 C12 C7 -0.5(6) .
C8 C7 C12 C11 -0.3(6) .
P1 C7 C12 C11 175.7(3) .
